data_4122887
loop_
_publ_author_name
'Takemoto, Shin'
'Ohata, Jun'
'Umetani, Kento'
'Yamaguchi, Masahiro'
'Matsuzaka, Hiroyuki'

_publ_section_title
;
 A Diruthenium \m-Carbido Complex That Shows Singlet-Carbene-Like
 Reactivity.
;
_journal_name_full 'Journal of the American Chemical Society'
_journal_page_first 141104122937002
_journal_paper_doi 10.1021/ja509364d
_journal_year 2014
_chemical_formula_sum 'C27 H35 N Ru2 S'
_chemical_formula_weight 607.76
_chemical_name_systematic
; 
 ? 
;
_space_group_IT_number 14
_symmetry_cell_setting monoclinic
_symmetry_space_group_name_Hall '-P 2yn'
_symmetry_space_group_name_H-M 'P 1 21/n 1'
_atom_sites_solution_hydrogens geom
_atom_sites_solution_primary direct
_atom_sites_solution_secondary difmap
_audit_creation_method SHELXL-97
_cell_angle_alpha 90.00
_cell_angle_beta 98.560(11)
_cell_angle_gamma 90.00
_cell_formula_units_Z 8
_cell_length_a 17.052(4)
_cell_length_b 15.401(3)
_cell_length_c 20.091(6)
_cell_measurement_temperature 296(2)
_cell_volume 5217(2)
_computing_cell_refinement 'rigaku rapid auto'
_computing_data_collection 'rigaku rapid auto'
_computing_data_reduction 'rigaku rapid auto'
_computing_structure_refinement 'SHELXL-97 (Sheldrick, 1997)'
_computing_structure_solution 'SHELXS-97 (Sheldrick, 1990)'
_diffrn_ambient_temperature 296(2)
_diffrn_measured_fraction_theta_full 0.990
_diffrn_measured_fraction_theta_max 0.990
_diffrn_measurement_device_type 'rigaku r-axis rapid'
_diffrn_radiation_monochromator graphite
_diffrn_radiation_source 'fine-focus sealed tube'
_diffrn_radiation_type MoK\a
_diffrn_radiation_wavelength 0.71075
_diffrn_reflns_av_R_equivalents 0.2491
_diffrn_reflns_av_sigmaI/netI 0.2086
_diffrn_reflns_limit_h_max 21
_diffrn_reflns_limit_h_min -22
_diffrn_reflns_limit_k_max 19
_diffrn_reflns_limit_k_min -18
_diffrn_reflns_limit_l_max 26
_diffrn_reflns_limit_l_min -25
_diffrn_reflns_number 48917
_diffrn_reflns_theta_full 27.48
_diffrn_reflns_theta_max 27.48
_diffrn_reflns_theta_min 3.02
_exptl_absorpt_coefficient_mu 1.252
_exptl_absorpt_correction_T_max 0.9754
_exptl_absorpt_correction_T_min 0.7052
_exptl_absorpt_correction_type empirical
_exptl_absorpt_process_details abscor
_exptl_crystal_colour 'dark red'
_exptl_crystal_density_diffrn 1.547
_exptl_crystal_density_method 'not measured'
_exptl_crystal_description plate
_exptl_crystal_F_000 2464
_exptl_crystal_size_max 0.30
_exptl_crystal_size_mid 0.15
_exptl_crystal_size_min 0.02
_refine_diff_density_max 0.772
_refine_diff_density_min -0.759
_refine_diff_density_rms 0.135
_refine_ls_extinction_method none
_refine_ls_goodness_of_fit_ref 0.933
_refine_ls_hydrogen_treatment constr
_refine_ls_matrix_type full
_refine_ls_number_parameters 560
_refine_ls_number_reflns 11837
_refine_ls_number_restraints 0
_refine_ls_restrained_S_all 0.933
_refine_ls_R_factor_all 0.2255
_refine_ls_R_factor_gt 0.0812
_refine_ls_shift/su_max 0.001
_refine_ls_shift/su_mean 0.000
_refine_ls_structure_factor_coef Fsqd
_refine_ls_weighting_details 'calc w=1/[\s^2^(Fo^2^)+(0.0555P)^2^+0.0000P] where P=(Fo^2^+2Fc^2^)/3'
_refine_ls_weighting_scheme calc
_refine_ls_wR_factor_gt 0.1309
_refine_ls_wR_factor_ref 0.1770
_reflns_number_gt 4528
_reflns_number_total 11837
_reflns_threshold_expression >2sigma(I)
_cod_data_source_file ja509364d_si_001.cif
_cod_data_source_block 3a
_cod_depositor_comments
;
The following automatic conversions were performed:
'_atom_site_symetry_multiplicity' tag replaced with
'_atom_site_symmetry_multiplicity'.

Automatic conversion script
Id: cif_correct_tags 1440 2010-10-19 06:21:57Z saulius 
;
_cod_original_cell_volume 5218(2)
_cod_original_sg_symbol_H-M P21/n
_cod_database_code 4122887

loop_
_symmetry_equiv_pos_as_xyz
'x, y, z'
'-x+1/2, y+1/2, -z+1/2'
'-x, -y, -z'
'x-1/2, -y-1/2, z-1/2'

loop_
_atom_site_label
_atom_site_type_symbol
_atom_site_fract_x
_atom_site_fract_y
_atom_site_fract_z
_atom_site_U_iso_or_equiv
_atom_site_adp_type
_atom_site_occupancy
_atom_site_symmetry_multiplicity
_atom_site_calc_flag
Ru1 Ru -1.10955(5) 0.82131(5) 0.31398(5) 0.0425(3) Uani 1 1 d
Ru2 Ru -1.13000(5) 0.81930(5) 0.18503(5) 0.0415(2) Uani 1 1 d
Ru3 Ru -0.88734(5) 0.29989(6) 0.31290(5) 0.0426(3) Uani 1 1 d
Ru4 Ru -0.90955(5) 0.29869(5) 0.18367(5) 0.0415(2) Uani 1 1 d
S1 S -0.95635(19) 0.7270(2) 0.25258(19) 0.0671(9) Uani 1 1 d
S2 S -1.02608(19) 0.1524(2) 0.24893(18) 0.0627(9) Uani 1 1 d
N1 N -1.1892(5) 0.8658(5) 0.2478(4) 0.039(2) Uani 1 1 d
N2 N -0.8455(5) 0.3635(5) 0.2480(5) 0.049(2) Uani 1 1 d
C1 C -1.0422(7) 0.7741(6) 0.2512(7) 0.054(3) Uani 1 1 d
C2 C -1.2577(7) 0.9149(6) 0.2472(6) 0.049(3) Uani 1 1 d
C3 C -1.2525(8) 1.0044(8) 0.2466(6) 0.067(4) Uani 1 1 d
H3 H -1.2036 1.0303 0.2455 0.081 Uiso 1 1 d
C4 C -1.3192(12) 1.0573(9) 0.2468(8) 0.094(5) Uani 1 1 d
H4 H -1.3143 1.1174 0.2455 0.114 Uiso 1 1 d
C5 C -1.3911(10) 1.0213(11) 0.2493(7) 0.087(5) Uani 1 1 d
H5 H -1.4351 1.0563 0.2518 0.103 Uiso 1 1 d
C6 C -1.3970(7) 0.9325(11) 0.2480(7) 0.081(4) Uani 1 1 d
H6 H -1.4472 0.9084 0.2470 0.098 Uiso 1 1 d
C7 C -1.3322(7) 0.8777(7) 0.2483(7) 0.063(4) Uani 1 1 d
H7 H -1.3383 0.8174 0.2494 0.078 Uiso 1 1 d
C8 C -1.1330(8) 0.7605(8) 0.4072(6) 0.056(3) Uani 1 1 d
C9 C -1.0508(8) 0.7520(8) 0.4062(6) 0.062(4) Uani 1 1 d
C10 C -1.0189(6) 0.8371(7) 0.4044(6) 0.049(3) Uani 1 1 d
C11 C -1.0814(7) 0.8960(7) 0.4070(5) 0.047(3) Uani 1 1 d
C12 C -1.1525(7) 0.8493(7) 0.4099(6) 0.047(3) Uani 1 1 d
C13 C -1.1892(9) 0.6838(8) 0.4113(7) 0.091(5) Uani 1 1 d
H13A H -1.2097 0.6859 0.4537 0.113 Uiso 1 1 d
H13B H -1.1616 0.6301 0.4085 0.113 Uiso 1 1 d
H13C H -1.2332 0.6870 0.3753 0.113 Uiso 1 1 d
C14 C -1.0014(10) 0.6692(9) 0.4086(8) 0.105(6) Uani 1 1 d
H14A H -0.9531 0.6803 0.3908 0.128 Uiso 1 1 d
H14B H -1.0310 0.6248 0.3821 0.128 Uiso 1 1 d
H14C H -0.9887 0.6493 0.4543 0.128 Uiso 1 1 d
C15 C -0.9342(8) 0.8620(9) 0.4055(7) 0.079(4) Uani 1 1 d
H15A H -0.9015 0.8271 0.4387 0.096 Uiso 1 1 d
H15B H -0.9273 0.9218 0.4166 0.096 Uiso 1 1 d
H15C H -0.9191 0.8510 0.3620 0.096 Uiso 1 1 d
C16 C -1.0761(7) 0.9940(7) 0.4092(7) 0.065(4) Uani 1 1 d
H16A H -1.0545 1.0126 0.4531 0.081 Uiso 1 1 d
H16B H -1.1286 1.0179 0.3969 0.081 Uiso 1 1 d
H16C H -1.0432 1.0132 0.3771 0.081 Uiso 1 1 d
C17 C -1.2310(7) 0.8867(9) 0.4177(7) 0.075(4) Uani 1 1 d
H17A H -1.2730 0.8492 0.3978 0.088 Uiso 1 1 d
H17B H -1.2372 0.9428 0.3954 0.088 Uiso 1 1 d
H17C H -1.2347 0.8949 0.4646 0.088 Uiso 1 1 d
C18 C -1.1824(7) 0.7560(8) 0.0921(6) 0.052(3) Uani 1 1 d
C19 C -1.0979(9) 0.7457(8) 0.0949(6) 0.065(4) Uani 1 1 d
C20 C -1.0667(7) 0.8316(8) 0.0971(6) 0.056(3) Uani 1 1 d
C21 C -1.1297(6) 0.8900(6) 0.0906(6) 0.044(3) Uani 1 1 d
C22 C -1.2025(7) 0.8456(7) 0.0857(6) 0.050(3) Uani 1 1 d
C23 C -1.2422(8) 0.6827(9) 0.0883(7) 0.082(4) Uani 1 1 d
H23A H -1.2668 0.6827 0.1284 0.100 Uiso 1 1 d
H23B H -1.2156 0.6280 0.0851 0.100 Uiso 1 1 d
H23C H -1.2819 0.6900 0.0497 0.100 Uiso 1 1 d
C24 C -1.0538(10) 0.6622(9) 0.0952(7) 0.098(5) Uani 1 1 d
H24A H -1.0544 0.6415 0.0499 0.118 Uiso 1 1 d
H24B H -1.0780 0.6189 0.1204 0.118 Uiso 1 1 d
H24C H -0.9997 0.6704 0.1159 0.118 Uiso 1 1 d
C25 C -0.9798(8) 0.8534(10) 0.0983(8) 0.087(5) Uani 1 1 d
H25A H -0.9656 0.8429 0.0542 0.104 Uiso 1 1 d
H25B H -0.9481 0.8171 0.1304 0.104 Uiso 1 1 d
H25C H -0.9706 0.9131 0.1099 0.104 Uiso 1 1 d
C26 C -1.1225(8) 0.9875(8) 0.0878(7) 0.071(4) Uani 1 1 d
H26A H -1.0714 1.0047 0.1110 0.084 Uiso 1 1 d
H26B H -1.1633 1.0137 0.1095 0.084 Uiso 1 1 d
H26C H -1.1280 1.0064 0.0420 0.084 Uiso 1 1 d
C27 C -1.2834(7) 0.8817(8) 0.0740(6) 0.066(4) Uani 1 1 d
H27A H -1.3064 0.8777 0.1147 0.082 Uiso 1 1 d
H27B H -1.3151 0.8485 0.0392 0.082 Uiso 1 1 d
H27C H -1.2816 0.9409 0.0603 0.082 Uiso 1 1 d
C28 C -0.9610(6) 0.2296(6) 0.2488(6) 0.046(3) Uani 1 1 d
C29 C -0.7898(8) 0.4328(8) 0.2482(5) 0.054(3) Uani 1 1 d
C30 C -0.7114(9) 0.4143(8) 0.2468(7) 0.072(4) Uani 1 1 d
H30 H -0.6937 0.3580 0.2452 0.088 Uiso 1 1 d
C31 C -0.6588(9) 0.4815(12) 0.2480(8) 0.098(6) Uani 1 1 d
H31 H -0.6058 0.4692 0.2482 0.117 Uiso 1 1 d
C32 C -0.6821(12) 0.5654(13) 0.2493(9) 0.117(8) Uani 1 1 d
H32 H -0.6445 0.6100 0.2501 0.145 Uiso 1 1 d
C33 C -0.7605(12) 0.5839(8) 0.2492(8) 0.100(6) Uani 1 1 d
H33 H -0.7766 0.6413 0.2486 0.124 Uiso 1 1 d
C34 C -0.8168(7) 0.5176(8) 0.2491(7) 0.065(4) Uani 1 1 d
H34 H -0.8705 0.5293 0.2501 0.078 Uiso 1 1 d
C35 C -0.9411(7) 0.2717(8) 0.4054(6) 0.053(3) Uani 1 1 d
C36 C -0.8778(6) 0.2138(7) 0.4019(5) 0.044(3) Uani 1 1 d
C37 C -0.8081(7) 0.2640(8) 0.4048(6) 0.054(3) Uani 1 1 d
C38 C -0.8269(9) 0.3526(8) 0.4101(6) 0.064(4) Uani 1 1 d
C39 C -0.9104(9) 0.3575(8) 0.4071(6) 0.061(3) Uani 1 1 d
C40 C -1.0257(7) 0.2460(8) 0.4077(7) 0.069(4) Uani 1 1 d
H40A H -1.0342 0.1884 0.3895 0.083 Uiso 1 1 d
H40B H -1.0601 0.2860 0.3819 0.083 Uiso 1 1 d
H40C H -1.0350 0.2462 0.4537 0.083 Uiso 1 1 d
C41 C -0.8857(7) 0.1183(8) 0.4033(6) 0.062(3) Uani 1 1 d
H41A H -0.9033 0.1008 0.4443 0.075 Uiso 1 1 d
H41B H -0.8356 0.0917 0.3998 0.075 Uiso 1 1 d
H41C H -0.9241 0.1001 0.3656 0.075 Uiso 1 1 d
C42 C -0.7263(8) 0.2263(10) 0.4049(7) 0.085(5) Uani 1 1 d
H42A H -0.6949 0.2657 0.3832 0.104 Uiso 1 1 d
H42B H -0.7314 0.1721 0.3809 0.104 Uiso 1 1 d
H42C H -0.7020 0.2165 0.4503 0.104 Uiso 1 1 d
C43 C -0.7683(10) 0.4252(10) 0.4172(7) 0.113(6) Uani 1 1 d
H43A H -0.7631 0.4478 0.4624 0.139 Uiso 1 1 d
H43B H -0.7858 0.4697 0.3857 0.139 Uiso 1 1 d
H43C H -0.7177 0.4032 0.4092 0.139 Uiso 1 1 d
C44 C -0.9583(11) 0.4393(9) 0.4147(8) 0.116(6) Uani 1 1 d
H44A H -0.9706 0.4431 0.4594 0.136 Uiso 1 1 d
H44B H -1.0066 0.4374 0.3830 0.136 Uiso 1 1 d
H44C H -0.9281 0.4894 0.4052 0.136 Uiso 1 1 d
C45 C -0.9936(6) 0.2644(7) 0.0908(5) 0.044(3) Uani 1 1 d
C46 C -0.9270(7) 0.2111(7) 0.0952(5) 0.048(3) Uani 1 1 d
C47 C -0.8591(7) 0.2656(7) 0.0924(6) 0.048(3) Uani 1 1 d
C48 C -0.8850(8) 0.3517(8) 0.0868(6) 0.059(3) Uani 1 1 d
C49 C -0.9686(8) 0.3515(7) 0.0891(6) 0.057(3) Uani 1 1 d
C50 C -1.0776(7) 0.2338(8) 0.0875(6) 0.066(4) Uani 1 1 d
H50A H -1.0789 0.1718 0.0873 0.080 Uiso 1 1 d
H50B H -1.1087 0.2558 0.0472 0.080 Uiso 1 1 d
H50C H -1.0990 0.2552 0.1260 0.080 Uiso 1 1 d
C51 C -0.9261(8) 0.1144(7) 0.0944(7) 0.067(4) Uani 1 1 d
H51A H -0.9561 0.0920 0.1273 0.081 Uiso 1 1 d
H51B H -0.8724 0.0939 0.1039 0.081 Uiso 1 1 d
H51C H -0.9494 0.0942 0.0504 0.081 Uiso 1 1 d
C52 C -0.7746(7) 0.2356(9) 0.0924(7) 0.078(4) Uani 1 1 d
H52A H -0.7680 0.2182 0.0474 0.094 Uiso 1 1 d
H52B H -0.7636 0.1874 0.1222 0.094 Uiso 1 1 d
H52C H -0.7390 0.2824 0.1065 0.094 Uiso 1 1 d
C53 C -0.8365(9) 0.4325(8) 0.0806(7) 0.094(5) Uani 1 1 d
H53A H -0.7838 0.4234 0.1040 0.115 Uiso 1 1 d
H53B H -0.8605 0.4805 0.1002 0.115 Uiso 1 1 d
H53C H -0.8345 0.4438 0.0341 0.115 Uiso 1 1 d
C54 C -1.0237(9) 0.4284(9) 0.0813(7) 0.086(5) Uani 1 1 d
H54A H -1.0410 0.4390 0.0345 0.103 Uiso 1 1 d
H54B H -0.9961 0.4783 0.1015 0.103 Uiso 1 1 d
H54C H -1.0687 0.4164 0.1035 0.103 Uiso 1 1 d

loop_
_atom_site_aniso_label
_atom_site_aniso_U_11
_atom_site_aniso_U_22
_atom_site_aniso_U_33
_atom_site_aniso_U_23
_atom_site_aniso_U_13
_atom_site_aniso_U_12
Ru1 0.0500(6) 0.0462(5) 0.0308(6) 0.0009(4) 0.0040(4) -0.0017(4)
Ru2 0.0473(6) 0.0462(5) 0.0304(6) 0.0003(4) 0.0047(4) -0.0003(4)
Ru3 0.0537(6) 0.0428(5) 0.0308(6) -0.0008(4) 0.0051(4) -0.0068(4)
Ru4 0.0499(6) 0.0428(5) 0.0316(6) -0.0008(4) 0.0053(4) -0.0029(4)
S1 0.058(2) 0.085(2) 0.057(2) -0.0009(18) 0.0039(17) 0.0221(17)
S2 0.059(2) 0.074(2) 0.055(2) -0.0001(17) 0.0059(16) -0.0248(16)
N1 0.030(5) 0.057(5) 0.029(5) 0.004(4) 0.005(4) 0.010(4)
N2 0.056(6) 0.056(5) 0.036(6) -0.004(4) 0.008(5) -0.019(4)
C1 0.054(7) 0.046(6) 0.065(9) -0.003(6) 0.017(6) -0.001(5)
C2 0.072(9) 0.040(6) 0.034(7) -0.002(5) 0.007(6) 0.002(6)
C3 0.087(10) 0.085(10) 0.029(8) 0.004(6) 0.013(7) 0.020(8)
C4 0.130(15) 0.086(11) 0.071(12) 0.001(9) 0.034(11) 0.031(11)
C5 0.118(14) 0.096(11) 0.054(10) 0.016(9) 0.040(10) 0.062(11)
C6 0.045(8) 0.147(13) 0.052(9) -0.012(9) 0.008(7) 0.022(9)
C7 0.054(8) 0.068(8) 0.064(10) 0.009(7) -0.003(7) 0.010(6)
C8 0.068(9) 0.065(8) 0.033(8) 0.000(6) 0.005(6) -0.011(7)
C9 0.090(11) 0.060(8) 0.029(8) -0.001(6) -0.012(7) 0.009(7)
C10 0.047(7) 0.067(8) 0.032(7) -0.010(5) 0.001(5) 0.005(6)
C11 0.050(7) 0.064(7) 0.026(7) -0.004(5) 0.004(5) -0.001(6)
C12 0.059(8) 0.057(7) 0.025(7) -0.008(5) 0.008(5) -0.009(6)
C13 0.144(14) 0.072(9) 0.057(10) 0.005(7) 0.014(9) -0.051(9)
C14 0.160(16) 0.077(10) 0.075(13) -0.003(8) 0.008(10) 0.065(10)
C15 0.063(9) 0.116(11) 0.057(10) -0.032(8) 0.003(7) 0.007(8)
C16 0.069(9) 0.070(8) 0.053(9) -0.019(6) -0.003(7) -0.005(6)
C17 0.051(8) 0.132(12) 0.040(9) -0.007(8) 0.007(6) -0.020(8)
C18 0.061(8) 0.069(8) 0.026(7) -0.004(6) 0.006(6) -0.019(6)
C19 0.102(11) 0.069(9) 0.026(8) -0.004(6) 0.018(7) 0.013(8)
C20 0.057(8) 0.064(8) 0.052(9) 0.001(6) 0.018(6) 0.012(6)
C21 0.050(7) 0.039(6) 0.041(7) -0.010(5) 0.005(5) -0.003(5)
C22 0.050(8) 0.064(8) 0.033(7) -0.003(6) 0.003(5) -0.009(6)
C23 0.106(11) 0.091(10) 0.044(9) -0.005(7) -0.002(7) -0.043(8)
C24 0.161(15) 0.085(10) 0.046(10) -0.010(8) 0.006(9) 0.055(10)
C25 0.061(9) 0.135(13) 0.069(11) 0.017(9) 0.023(8) 0.018(8)
C26 0.090(10) 0.067(8) 0.055(10) 0.013(7) 0.007(7) 0.015(7)
C27 0.061(9) 0.090(9) 0.045(9) 0.012(7) 0.005(6) -0.012(7)
C28 0.057(7) 0.049(6) 0.031(7) -0.001(5) 0.003(5) -0.004(5)
C29 0.065(8) 0.074(8) 0.023(7) -0.003(6) 0.004(6) -0.021(7)
C30 0.082(10) 0.071(9) 0.063(10) 0.004(7) 0.015(8) -0.014(8)
C31 0.108(14) 0.127(13) 0.059(11) 0.004(10) 0.010(9) -0.064(12)
C32 0.133(16) 0.135(16) 0.080(13) 0.004(12) 0.008(12) -0.107(15)
C33 0.180(18) 0.052(8) 0.068(12) -0.005(7) 0.018(12) -0.051(11)
C34 0.084(10) 0.060(8) 0.049(9) -0.015(6) 0.005(7) -0.005(7)
C35 0.052(8) 0.079(9) 0.028(7) 0.000(6) 0.005(5) 0.002(6)
C36 0.049(7) 0.050(7) 0.030(7) 0.007(5) -0.010(5) -0.011(5)
C37 0.039(7) 0.084(9) 0.037(8) -0.004(6) -0.001(5) -0.007(6)
C38 0.089(11) 0.067(9) 0.033(8) 0.009(6) 0.001(7) -0.028(7)
C39 0.096(11) 0.056(8) 0.032(8) 0.004(6) 0.010(7) 0.007(7)
C40 0.066(9) 0.101(10) 0.046(9) 0.002(7) 0.029(7) 0.009(7)
C41 0.076(9) 0.074(8) 0.039(8) 0.000(6) 0.017(7) 0.001(7)
C42 0.052(9) 0.145(13) 0.060(11) -0.005(9) 0.010(7) -0.025(8)
C43 0.177(16) 0.119(12) 0.037(9) -0.017(9) -0.002(10) -0.102(12)
C44 0.205(19) 0.089(11) 0.056(12) -0.008(9) 0.031(11) 0.060(11)
C45 0.045(7) 0.058(7) 0.027(7) 0.000(5) 0.000(5) 0.004(5)
C46 0.059(8) 0.060(7) 0.024(6) -0.004(5) 0.007(5) -0.007(6)
C47 0.060(8) 0.057(7) 0.029(7) -0.011(5) 0.012(6) 0.004(6)
C48 0.082(10) 0.056(8) 0.036(8) 0.004(6) 0.001(7) -0.011(7)
C49 0.088(10) 0.052(7) 0.028(7) 0.003(5) 0.003(6) 0.022(7)
C50 0.055(8) 0.090(9) 0.047(9) 0.006(7) -0.009(6) 0.012(7)
C51 0.086(10) 0.054(7) 0.057(10) -0.016(6) -0.003(7) 0.000(6)
C52 0.043(8) 0.124(12) 0.069(11) -0.011(9) 0.017(7) -0.001(7)
C53 0.151(14) 0.083(10) 0.043(10) 0.016(8) 0.001(9) -0.056(9)
C54 0.122(12) 0.086(10) 0.050(10) 0.018(8) 0.008(8) 0.039(9)

loop_
_atom_type_symbol
_atom_type_description
_atom_type_scat_dispersion_real
_atom_type_scat_dispersion_imag
_atom_type_scat_source
C C 0.0033 0.0016 'International Tables Vol C Tables 4.2.6.8 and 6.1.1.4'
H H 0.0000 0.0000 'International Tables Vol C Tables 4.2.6.8 and 6.1.1.4'
N N 0.0061 0.0033 'International Tables Vol C Tables 4.2.6.8 and 6.1.1.4'
S S 0.1246 0.1234 'International Tables Vol C Tables 4.2.6.8 and 6.1.1.4'
Ru Ru -1.2594 0.8363 'International Tables Vol C Tables 4.2.6.8 and 6.1.1.4'

loop_
_geom_angle_atom_site_label_1
_geom_angle_atom_site_label_2
_geom_angle_atom_site_label_3
_geom_angle
N1 Ru1 C1 96.3(4)
N1 Ru1 C8 123.8(4)
C1 Ru1 C8 126.2(5)
N1 Ru1 C11 117.1(4)
C1 Ru1 C11 131.9(4)
C8 Ru1 C11 62.4(4)
N1 Ru1 C12 104.3(4)
C1 Ru1 C12 159.2(5)
C8 Ru1 C12 37.5(4)
C11 Ru1 C12 37.7(4)
N1 Ru1 C10 151.7(4)
C1 Ru1 C10 99.4(5)
C8 Ru1 C10 62.5(4)
C11 Ru1 C10 37.3(4)
C12 Ru1 C10 62.9(4)
N1 Ru1 C9 160.7(5)
C1 Ru1 C9 97.0(5)
C8 Ru1 C9 37.2(4)
C11 Ru1 C9 61.9(4)
C12 Ru1 C9 62.4(5)
C10 Ru1 C9 37.2(4)
N1 Ru1 Ru2 46.8(3)
C1 Ru1 Ru2 49.6(4)
C8 Ru1 Ru2 147.9(3)
C11 Ru1 Ru2 148.2(3)
C12 Ru1 Ru2 150.9(3)
C10 Ru1 Ru2 143.4(3)
C9 Ru1 Ru2 143.8(3)
N1 Ru2 C1 96.4(4)
N1 Ru2 C18 123.8(4)
C1 Ru2 C18 126.3(5)
N1 Ru2 C21 117.7(4)
C1 Ru2 C21 131.3(4)
C18 Ru2 C21 62.1(4)
N1 Ru2 C20 151.9(4)
C1 Ru2 C20 99.0(5)
C18 Ru2 C20 62.6(4)
C21 Ru2 C20 36.9(4)
N1 Ru2 C22 104.6(4)
C1 Ru2 C22 158.9(5)
C18 Ru2 C22 37.7(4)
C21 Ru2 C22 37.2(4)
C20 Ru2 C22 62.6(4)
N1 Ru2 C19 161.2(4)
C1 Ru2 C19 96.4(5)
C18 Ru2 C19 37.8(4)
C21 Ru2 C19 61.7(4)
C20 Ru2 C19 37.0(4)
C22 Ru2 C19 62.8(5)
N1 Ru2 Ru1 47.1(2)
C1 Ru2 Ru1 49.3(4)
C18 Ru2 Ru1 148.1(3)
C21 Ru2 Ru1 148.6(3)
C20 Ru2 Ru1 142.9(3)
C22 Ru2 Ru1 151.5(3)
C19 Ru2 Ru1 143.1(3)
N2 Ru3 C28 96.0(4)
N2 Ru3 C39 122.2(4)
C28 Ru3 C39 127.4(5)
N2 Ru3 C37 118.1(4)
C28 Ru3 C37 131.4(4)
C39 Ru3 C37 62.6(5)
N2 Ru3 C36 153.4(4)
C28 Ru3 C36 99.3(4)
C39 Ru3 C36 62.8(4)
C37 Ru3 C36 37.4(4)
N2 Ru3 C38 104.3(4)
C28 Ru3 C38 159.6(5)
C39 Ru3 C38 37.6(4)
C37 Ru3 C38 37.3(4)
C36 Ru3 C38 62.6(4)
N2 Ru3 C35 159.2(4)
C28 Ru3 C35 97.8(4)
C39 Ru3 C35 37.5(4)
C37 Ru3 C35 61.8(4)
C36 Ru3 C35 37.0(4)
C38 Ru3 C35 62.2(4)
N2 Ru3 Ru4 46.2(3)
C28 Ru3 Ru4 49.8(3)
C39 Ru3 Ru4 149.7(3)
C37 Ru3 Ru4 146.1(3)
C36 Ru3 Ru4 142.7(3)
C38 Ru3 Ru4 150.5(3)
C35 Ru3 Ru4 145.4(3)
N2 Ru4 C28 95.8(4)
N2 Ru4 C49 123.8(4)
C28 Ru4 C49 125.7(5)
N2 Ru4 C47 116.3(4)
C28 Ru4 C47 133.7(4)
C49 Ru4 C47 62.9(4)
N2 Ru4 C48 104.2(4)
C28 Ru4 C48 159.8(4)
C49 Ru4 C48 38.2(4)
C47 Ru4 C48 37.0(4)
N2 Ru4 C46 151.8(4)
C28 Ru4 C46 100.5(4)
C49 Ru4 C46 62.4(4)
C47 Ru4 C46 38.0(4)
C48 Ru4 C46 62.5(4)
N2 Ru4 C45 160.9(4)
C28 Ru4 C45 97.6(4)
C49 Ru4 C45 37.2(4)
C47 Ru4 C45 62.1(4)
C48 Ru4 C45 62.3(4)
C46 Ru4 C45 36.5(4)
N2 Ru4 Ru3 46.3(3)
C28 Ru4 Ru3 49.6(3)
C49 Ru4 Ru3 149.5(3)
C47 Ru4 Ru3 145.9(3)
C48 Ru4 Ru3 150.5(3)
C46 Ru4 Ru3 142.9(3)
C45 Ru4 Ru3 145.5(3)
C2 N1 Ru2 137.7(7)
C2 N1 Ru1 136.2(7)
Ru2 N1 Ru1 86.1(3)
C29 N2 Ru3 135.9(7)
C29 N2 Ru4 136.6(7)
Ru3 N2 Ru4 87.5(3)
S1 C1 Ru2 139.2(8)
S1 C1 Ru1 139.6(8)
Ru2 C1 Ru1 81.1(4)
C3 C2 N1 119.2(11)
C3 C2 C7 118.0(11)
N1 C2 C7 122.8(9)
C2 C3 C4 121.9(13)
C5 C4 C3 120.1(14)
C4 C5 C6 118.2(13)
C5 C6 C7 123.4(13)
C6 C7 C2 118.4(11)
C12 C8 C9 109.3(10)
C12 C8 C13 126.4(12)
C9 C8 C13 124.0(12)
C12 C8 Ru1 72.0(7)
C9 C8 Ru1 73.6(7)
C13 C8 Ru1 124.9(9)
C8 C9 C10 107.5(10)
C8 C9 C14 128.5(13)
C10 C9 C14 124.0(13)
C8 C9 Ru1 69.2(7)
C10 C9 Ru1 70.4(6)
C14 C9 Ru1 127.0(9)
C11 C10 C9 107.3(10)
C11 C10 C15 124.8(11)
C9 C10 C15 127.7(11)
C11 C10 Ru1 70.2(6)
C9 C10 Ru1 72.4(6)
C15 C10 Ru1 126.6(9)
C10 C11 C12 109.4(10)
C10 C11 C16 127.0(11)
C12 C11 C16 123.6(10)
C10 C11 Ru1 72.5(6)
C12 C11 Ru1 71.8(6)
C16 C11 Ru1 123.7(8)
C8 C12 C11 106.4(10)
C8 C12 C17 126.9(11)
C11 C12 C17 126.6(11)
C8 C12 Ru1 70.5(7)
C11 C12 Ru1 70.5(6)
C17 C12 Ru1 126.1(8)
C22 C18 C19 109.6(10)
C22 C18 C23 124.5(12)
C19 C18 C23 125.5(12)
C22 C18 Ru2 72.9(6)
C19 C18 Ru2 74.7(6)
C23 C18 Ru2 124.3(8)
C18 C19 C20 105.4(10)
C18 C19 C24 126.6(13)
C20 C19 C24 128.0(13)
C18 C19 Ru2 67.5(6)
C20 C19 Ru2 69.2(7)
C24 C19 Ru2 127.6(9)
C21 C20 C19 108.5(11)
C21 C20 C25 126.6(11)
C19 C20 C25 124.5(11)
C21 C20 Ru2 70.6(7)
C19 C20 Ru2 73.8(7)
C25 C20 Ru2 126.8(9)
C20 C21 C22 110.7(10)
C20 C21 C26 125.4(10)
C22 C21 C26 123.9(10)
C20 C21 Ru2 72.4(7)
C22 C21 Ru2 72.7(6)
C26 C21 Ru2 122.5(8)
C21 C22 C18 105.5(10)
C21 C22 C27 128.5(11)
C18 C22 C27 126.0(10)
C21 C22 Ru2 70.1(6)
C18 C22 Ru2 69.4(6)
C27 C22 Ru2 126.5(8)
S2 C28 Ru3 139.9(7)
S2 C28 Ru4 139.4(7)
Ru3 C28 Ru4 80.6(4)
C30 C29 C34 121.5(11)
C30 C29 N2 119.6(11)
C34 C29 N2 118.9(12)
C31 C30 C29 118.8(14)
C32 C31 C30 121.9(16)
C31 C32 C33 119.3(14)
C32 C33 C34 121.2(15)
C29 C34 C33 117.3(13)
C36 C35 C39 107.9(10)
C36 C35 C40 125.5(11)
C39 C35 C40 126.6(11)
C36 C35 Ru3 70.7(7)
C39 C35 Ru3 69.1(7)
C40 C35 Ru3 126.2(8)
C35 C36 C37 107.3(10)
C35 C36 C41 123.8(11)
C37 C36 C41 128.6(11)
C35 C36 Ru3 72.3(6)
C37 C36 Ru3 70.4(6)
C41 C36 Ru3 128.0(8)
C38 C37 C36 109.5(11)
C38 C37 C42 126.3(11)
C36 C37 C42 124.1(12)
C38 C37 Ru3 72.6(7)
C36 C37 Ru3 72.2(6)
C42 C37 Ru3 123.5(9)
C37 C38 C39 106.6(10)
C37 C38 C43 125.2(14)
C39 C38 C43 128.2(14)
C37 C38 Ru3 70.2(7)
C39 C38 Ru3 69.6(7)
C43 C38 Ru3 125.1(9)
C38 C39 C35 108.4(10)
C38 C39 C44 126.1(13)
C35 C39 C44 124.9(14)
C38 C39 Ru3 72.8(7)
C35 C39 Ru3 73.4(7)
C44 C39 Ru3 126.4(9)
C46 C45 C49 108.4(10)
C46 C45 C50 125.5(10)
C49 C45 C50 126.1(10)
C46 C45 Ru4 70.8(6)
C49 C45 Ru4 68.8(6)
C50 C45 Ru4 126.8(8)
C45 C46 C47 107.9(10)
C45 C46 C51 126.6(11)
C47 C46 C51 125.1(11)
C45 C46 Ru4 72.7(6)
C47 C46 Ru4 70.3(6)
C51 C46 Ru4 128.1(8)
C48 C47 C46 108.1(10)
C48 C47 C52 125.4(11)
C46 C47 C52 126.4(11)
C48 C47 Ru4 71.9(7)
C46 C47 Ru4 71.7(6)
C52 C47 Ru4 124.2(8)
C47 C48 C49 107.4(10)
C47 C48 C53 128.3(13)
C49 C48 C53 124.3(12)
C47 C48 Ru4 71.2(7)
C49 C48 Ru4 69.6(7)
C53 C48 Ru4 123.7(9)
C45 C49 C48 108.0(9)
C45 C49 C54 124.4(12)
C48 C49 C54 127.1(12)
C45 C49 Ru4 74.0(6)
C48 C49 Ru4 72.2(7)
C54 C49 Ru4 125.9(8)

loop_
_geom_bond_atom_site_label_1
_geom_bond_atom_site_label_2
_geom_bond_distance
Ru1 N1 1.883(8)
Ru1 C1 1.968(12)
Ru1 C8 2.184(12)
Ru1 C11 2.186(11)
Ru1 C12 2.204(11)
Ru1 C10 2.216(11)
Ru1 C9 2.242(11)
Ru1 Ru2 2.5624(16)
Ru2 N1 1.871(8)
Ru2 C1 1.976(12)
Ru2 C18 2.177(11)
Ru2 C21 2.189(11)
Ru2 C20 2.212(12)
Ru2 C22 2.223(11)
Ru2 C19 2.272(12)
Ru3 N2 1.857(9)
Ru3 C28 1.981(10)
Ru3 C39 2.178(12)
Ru3 C37 2.190(12)
Ru3 C36 2.213(10)
Ru3 C38 2.221(12)
Ru3 C35 2.234(12)
Ru3 Ru4 2.5676(16)
Ru4 N2 1.856(8)
Ru4 C28 1.989(11)
Ru4 C49 2.172(11)
Ru4 C47 2.198(11)
Ru4 C48 2.207(12)
Ru4 C46 2.216(11)
Ru4 C45 2.241(10)
S1 C1 1.629(11)
S2 C28 1.627(10)
N1 C2 1.390(12)
N2 C29 1.427(13)
C2 C3 1.381(15)
C2 C7 1.397(15)
C3 C4 1.399(18)
C4 C5 1.354(19)
C5 C6 1.370(19)
C6 C7 1.390(16)
C8 C12 1.411(15)
C8 C9 1.411(16)
C8 C13 1.530(16)
C9 C10 1.421(15)
C9 C14 1.526(16)
C10 C11 1.408(14)
C10 C15 1.490(16)
C11 C12 1.418(14)
C11 C16 1.513(14)
C12 C17 1.486(16)
C18 C22 1.424(15)
C18 C19 1.443(16)
C18 C23 1.516(15)
C19 C20 1.424(16)
C19 C24 1.488(16)
C20 C21 1.394(14)
C20 C25 1.515(16)
C21 C22 1.408(14)
C21 C26 1.509(14)
C22 C27 1.472(15)
C29 C30 1.372(16)
C29 C34 1.385(15)
C30 C31 1.367(17)
C31 C32 1.35(2)
C32 C33 1.37(2)
C33 C34 1.401(18)
C35 C36 1.411(14)
C35 C39 1.419(16)
C35 C40 1.503(16)
C36 C37 1.411(14)
C36 C41 1.477(14)
C37 C38 1.410(16)
C37 C42 1.511(16)
C38 C39 1.419(17)
C38 C43 1.492(15)
C39 C44 1.522(17)
C45 C46 1.395(14)
C45 C49 1.409(15)
C45 C50 1.499(15)
C46 C47 1.437(14)
C46 C51 1.490(14)
C47 C48 1.398(15)
C47 C52 1.513(15)
C48 C49 1.434(16)
C48 C53 1.509(16)
C49 C54 1.504(15)
